data_4133703
loop_
_publ_author_name
'Keilwerth, Martin'
'Hohenberger, Johannes'
'Heinemann, Frank W.'
'Sutter, J\"org'
'Scheurer, Andreas'
'Fang, Huayi'
'Bill, Eckhard'
'Neese, Frank'
'Ye, Shengfa'
'Meyer, Karsten'

_publ_section_title
;
 A Series of Iron Nitrosyl Complexes {Fe-NO}<sup>6-9</sup> and a Fleeting
 {Fe-NO}<sup>10</sup> Intermediate en Route to a Metalacyclic Iron
 Nitrosoalkane.
;
_journal_issue 43
_journal_name_full 'Journal of the American Chemical Society'
_journal_page_first 17217
_journal_page_last 17235
_journal_paper_doi 10.1021/jacs.9b08053
_journal_volume 141
_journal_year 2019
_chemical_formula_moiety 'C42 H51 Fe N8 O, 2(B F4), 3(C H2 Cl2)'
_chemical_formula_sum 'C45 H57 B2 Cl6 F8 Fe N8 O'
_chemical_formula_weight 1168.15
_space_group_crystal_system orthorhombic
_space_group_IT_number 61
_space_group_name_Hall '-P 2ac 2ab'
_space_group_name_H-M_alt 'P b c a'
_atom_sites_solution_hydrogens geom
_audit_creation_date 2019-01-18
_audit_creation_method
;
Olex2 1.2
(compiled 2018.05.29 svn.r3508 for OlexSys, GUI svn.r5506)
;
_cell_angle_alpha 90
_cell_angle_beta 90
_cell_angle_gamma 90
_cell_formula_units_Z 8
_cell_length_a 16.4129(9)
_cell_length_b 13.8617(7)
_cell_length_c 46.111(2)
_cell_measurement_reflns_used 4153
_cell_measurement_temperature 100(2)
_cell_measurement_theta_max 20.76
_cell_measurement_theta_min 2.34
_cell_volume 10490.7(9)
_computing_cell_refinement 'Bruker SAINT'
_computing_data_collection 'Bruker APEX2'
_computing_data_reduction 'Bruker SAINT'
_computing_molecular_graphics 'SHELXTL 6.12 (Bruker AXS, 2002)'
_computing_publication_material 'Olex2 (Dolomanov et al., 2009)'
_computing_structure_refinement 'SHELXL-2016/6 (Sheldrick, 2015)'
_computing_structure_solution 'SHELXTL 6.12 (Bruker AXS, 2002)'
_diffrn_ambient_temperature 100(2)
_diffrn_detector_area_resol_mean 83.33
_diffrn_measured_fraction_theta_full 0.997
_diffrn_measured_fraction_theta_max 0.996
_diffrn_measurement_device_type 'Bruker Kappa APEX II CCD area detector'
_diffrn_measurement_method 'phi and omega scans'
_diffrn_radiation_monochromator 'Quazar focussing montel optics'
_diffrn_radiation_source 'ImuS micro-focus tube'
_diffrn_radiation_type MoK\a
_diffrn_radiation_wavelength 0.71073
_diffrn_reflns_av_R_equivalents 0.2319
_diffrn_reflns_av_unetI/netI 0.1365
_diffrn_reflns_Laue_measured_fraction_full 0.997
_diffrn_reflns_Laue_measured_fraction_max 0.996
_diffrn_reflns_limit_h_max 15
_diffrn_reflns_limit_h_min -21
_diffrn_reflns_limit_k_max 17
_diffrn_reflns_limit_k_min -17
_diffrn_reflns_limit_l_max 59
_diffrn_reflns_limit_l_min -59
_diffrn_reflns_number 83951
_diffrn_reflns_point_group_measured_fraction_full 0.997
_diffrn_reflns_point_group_measured_fraction_max 0.996
_diffrn_reflns_theta_full 25.242
_diffrn_reflns_theta_max 27.103
_diffrn_reflns_theta_min 2.116
_diffrn_standards_number 0
_exptl_absorpt_coefficient_mu 0.665
_exptl_absorpt_correction_T_max 0.7455
_exptl_absorpt_correction_T_min 0.6620
_exptl_absorpt_correction_type multi-scan
_exptl_absorpt_process_details
;
SADABS-2014/4 (Bruker,2014/4) was used for absorption correction.
wR2(int) was 0.0943 before and 0.0791 after correction.
The Ratio of minimum to maximum transmission is 0.8880.
The \l/2 correction factor is 0.00150.
;
_exptl_crystal_colour green
_exptl_crystal_colour_primary green
_exptl_crystal_density_diffrn 1.479
_exptl_crystal_description plate
_exptl_crystal_F_000 4808
_exptl_crystal_size_max 0.19
_exptl_crystal_size_mid 0.09
_exptl_crystal_size_min 0.03
_refine_diff_density_max 0.796
_refine_diff_density_min -1.111
_refine_diff_density_rms 0.104
_refine_ls_extinction_method none
_refine_ls_goodness_of_fit_ref 1.014
_refine_ls_hydrogen_treatment constr
_refine_ls_matrix_type full
_refine_ls_number_parameters 649
_refine_ls_number_reflns 11530
_refine_ls_number_restraints 0
_refine_ls_restrained_S_all 1.014
_refine_ls_R_factor_all 0.1683
_refine_ls_R_factor_gt 0.0776
_refine_ls_shift/su_max 0.001
_refine_ls_shift/su_mean 0.000
_refine_ls_structure_factor_coef Fsqd
_refine_ls_weighting_details 'w=1/[\s^2^(Fo^2^)+(0.0534P)^2^+25.6576P] where P=(Fo^2^+2Fc^2^)/3'
_refine_ls_weighting_scheme calc
_refine_ls_wR_factor_gt 0.1409
_refine_ls_wR_factor_ref 0.1744
_reflns_Friedel_coverage 0.000
_reflns_number_gt 6056
_reflns_number_total 11530
_reflns_threshold_expression 'I > 2\s(I)'
_cod_data_source_file ja9b08053_si_002.cif
_cod_data_source_block jh1501
_cod_original_cell_volume 10490.8(9)
_cod_database_code 4133703
_shelx_shelxl_version_number 2016/6
_shelx_space_group_comment
;
The symmetry employed for this shelxl refinement is uniquely defined
by the following loop, which should always be used as a source of
symmetry information in preference to the above space-group names.
They are only intended as comments.
;
_shelx_estimated_absorpt_t_max 0.980
_shelx_estimated_absorpt_t_min 0.884
_olex2_refinement_description
;
1. Fixed Uiso
 At 1.2 times of:
  All C(H) groups, All C(H,H) groups
 At 1.5 times of:
  All C(H,H,H) groups
2.a Secondary CH2 refined with riding coordinates:
 C1(H1A,H1B), C2(H2A,H2B), C6(H6A,H6B), C7(H7A,H7B), C11(H11A,H11B), C12(H12A,
 H12B), C100(H10A,H10B), C200(H20A,H20B), C300(H30A,H30B)
2.b Aromatic/amide H refined with riding coordinates:
 C4(H4), C5(H5), C9(H9), C10(H10), C14(H14), C15(H15), C18(H18), C20(H20),
 C27(H27), C29(H29), C36(H36), C38(H38)
2.c Idealised Me refined as rotating group:
 C22(H22A,H22B,H22C), C23(H23A,H23B,H23C), C24(H24A,H24B,H24C), C31(H31A,H31B,
 H31C), C32(H32A,H32B,H32C), C33(H33A,H33B,H33C), C40(H40A,H40B,H40C), C41(H41A,
 H41B,H41C), C42(H42A,H42B,H42C)
;
_olex2_submission_special_instructions 'No special instructions were received'

loop_
_space_group_symop_operation_xyz
'x, y, z'
'x+1/2, -y+1/2, -z'
'-x, y+1/2, -z+1/2'
'-x+1/2, -y, z+1/2'
'-x, -y, -z'
'-x-1/2, y-1/2, z'
'x, -y-1/2, z-1/2'
'x-1/2, y, -z-1/2'

loop_
_atom_site_label
_atom_site_type_symbol
_atom_site_fract_x
_atom_site_fract_y
_atom_site_fract_z
_atom_site_U_iso_or_equiv
_atom_site_adp_type
_atom_site_occupancy
_atom_site_site_symmetry_order
_atom_site_calc_flag
_atom_site_refinement_flags_posn
Fe1 Fe 0.49395(4) 0.20868(5) 0.10943(2) 0.01540(17) Uani 1 1 d .
O1 O 0.5070(2) 0.2267(3) 0.17199(8) 0.0285(9) Uani 1 1 d .
N1 N 0.4816(2) 0.1975(3) 0.04859(9) 0.0167(9) Uani 1 1 d .
N2 N 0.4311(2) 0.3943(3) 0.08057(9) 0.0158(9) Uani 1 1 d .
N3 N 0.3694(2) 0.3747(3) 0.12097(9) 0.0170(10) Uani 1 1 d .
N4 N 0.3871(2) 0.0419(3) 0.08524(9) 0.0159(9) Uani 1 1 d .
N5 N 0.4446(2) -0.0018(3) 0.12476(8) 0.0160(9) Uani 1 1 d .
N6 N 0.6565(2) 0.1739(3) 0.07675(9) 0.0175(10) Uani 1 1 d .
N7 N 0.6801(2) 0.2596(3) 0.11439(9) 0.0144(9) Uani 1 1 d .
N8 N 0.5018(2) 0.2177(3) 0.14729(9) 0.0181(9) Uani 1 1 d .
C1 C 0.4447(3) 0.2880(4) 0.03795(11) 0.0204(12) Uani 1 1 d .
H1A H 0.384831 0.284145 0.040316 0.025 Uiso 1 1 calc R
H1B H 0.456412 0.294744 0.016989 0.025 Uiso 1 1 calc R
C2 C 0.4758(3) 0.3764(4) 0.05369(11) 0.0229(13) Uani 1 1 d .
H2A H 0.534328 0.367642 0.058229 0.027 Uiso 1 1 calc R
H2B H 0.470671 0.433300 0.040838 0.027 Uiso 1 1 calc R
C3 C 0.4229(3) 0.3303(4) 0.10257(11) 0.0159(11) Uani 1 1 d .
C4 C 0.3852(3) 0.4763(4) 0.08512(12) 0.0216(12) Uani 1 1 d .
H4 H 0.381741 0.530892 0.072719 0.026 Uiso 1 1 calc R
C5 C 0.3461(3) 0.4639(4) 0.11058(12) 0.0192(12) Uani 1 1 d .
H5 H 0.309643 0.507932 0.119596 0.023 Uiso 1 1 calc R
C6 C 0.4304(3) 0.1144(4) 0.03910(11) 0.0213(12) Uani 1 1 d .
H6A H 0.464661 0.055796 0.037942 0.026 Uiso 1 1 calc R
H6B H 0.408573 0.127618 0.019477 0.026 Uiso 1 1 calc R
C7 C 0.3602(3) 0.0964(4) 0.05974(11) 0.0188(12) Uani 1 1 d .
H7A H 0.336967 0.158856 0.066021 0.023 Uiso 1 1 calc R
H7B H 0.316978 0.059839 0.049576 0.023 Uiso 1 1 calc R
C8 C 0.4385(3) 0.0750(4) 0.10615(10) 0.0160(11) Uani 1 1 d .
C9 C 0.3630(3) -0.0525(4) 0.09030(12) 0.0217(12) Uani 1 1 d .
H9 H 0.327917 -0.090506 0.078540 0.026 Uiso 1 1 calc R
C10 C 0.3990(3) -0.0793(4) 0.11513(12) 0.0213(12) Uani 1 1 d .
H10 H 0.394029 -0.140242 0.124393 0.026 Uiso 1 1 calc R
C11 C 0.5628(3) 0.1859(4) 0.03537(12) 0.0211(12) Uani 1 1 d .
H11A H 0.589187 0.249919 0.033616 0.025 Uiso 1 1 calc R
H11B H 0.556802 0.158841 0.015620 0.025 Uiso 1 1 calc R
C12 C 0.6168(3) 0.1196(4) 0.05338(11) 0.0185(12) Uani 1 1 d .
H12A H 0.583448 0.067158 0.061792 0.022 Uiso 1 1 calc R
H12B H 0.658809 0.090047 0.040779 0.022 Uiso 1 1 calc R
C13 C 0.6180(3) 0.2165(4) 0.09959(11) 0.0176(11) Uani 1 1 d .
C14 C 0.7391(3) 0.1900(4) 0.07770(12) 0.0231(13) Uani 1 1 d .
H14 H 0.778280 0.167376 0.064154 0.028 Uiso 1 1 calc R
C15 C 0.7539(3) 0.2432(4) 0.10110(11) 0.0234(13) Uani 1 1 d .
H15 H 0.805596 0.265542 0.107450 0.028 Uiso 1 1 calc R
C16 C 0.3321(3) 0.3329(4) 0.14636(11) 0.0175(12) Uani 1 1 d .
C17 C 0.3550(3) 0.3647(4) 0.17380(12) 0.0219(13) Uani 1 1 d .
C18 C 0.3151(3) 0.3259(4) 0.19748(13) 0.0303(14) Uani 1 1 d .
H18 H 0.330864 0.345423 0.216422 0.036 Uiso 1 1 calc R
C19 C 0.2518(3) 0.2585(4) 0.19428(12) 0.0290(14) Uani 1 1 d .
C20 C 0.2301(3) 0.2305(4) 0.16676(12) 0.0251(13) Uani 1 1 d .
H20 H 0.186862 0.185652 0.164389 0.030 Uiso 1 1 calc R
C21 C 0.2693(3) 0.2658(4) 0.14237(11) 0.0191(12) Uani 1 1 d .
C22 C 0.4208(3) 0.4400(4) 0.17764(13) 0.0305(14) Uani 1 1 d .
H22A H 0.467385 0.424038 0.165228 0.046 Uiso 1 1 calc GR
H22B H 0.438318 0.441216 0.197951 0.046 Uiso 1 1 calc GR
H22C H 0.399397 0.503462 0.172213 0.046 Uiso 1 1 calc GR
C23 C 0.2095(4) 0.2165(5) 0.22037(13) 0.0457(18) Uani 1 1 d .
H23A H 0.176548 0.161015 0.214402 0.069 Uiso 1 1 calc GR
H23B H 0.174141 0.265557 0.229103 0.069 Uiso 1 1 calc GR
H23C H 0.250236 0.195721 0.234594 0.069 Uiso 1 1 calc GR
C24 C 0.2445(3) 0.2289(4) 0.11264(11) 0.0227(13) Uani 1 1 d .
H24A H 0.258399 0.277033 0.097897 0.034 Uiso 1 1 calc GR
H24B H 0.185577 0.217151 0.112340 0.034 Uiso 1 1 calc GR
H24C H 0.273356 0.168539 0.108500 0.034 Uiso 1 1 calc GR
C25 C 0.4859(3) -0.0014(4) 0.15226(11) 0.0170(11) Uani 1 1 d .
C26 C 0.5694(3) -0.0204(4) 0.15341(11) 0.0185(12) Uani 1 1 d .
C27 C 0.6057(3) -0.0201(4) 0.18056(12) 0.0258(13) Uani 1 1 d .
H27 H 0.662530 -0.032429 0.181903 0.031 Uiso 1 1 calc R
C28 C 0.5624(4) -0.0027(4) 0.20581(12) 0.0280(14) Uani 1 1 d .
C29 C 0.4787(3) 0.0120(4) 0.20371(12) 0.0275(14) Uani 1 1 d .
H29 H 0.448105 0.022736 0.220895 0.033 Uiso 1 1 calc R
C30 C 0.4388(3) 0.0114(4) 0.17714(11) 0.0211(12) Uani 1 1 d .
C31 C 0.6181(3) -0.0397(4) 0.12647(12) 0.0240(13) Uani 1 1 d .
H31A H 0.592106 -0.091343 0.115291 0.036 Uiso 1 1 calc GR
H31B H 0.673439 -0.059365 0.131845 0.036 Uiso 1 1 calc GR
H31C H 0.620588 0.019052 0.114672 0.036 Uiso 1 1 calc GR
C32 C 0.6039(4) 0.0017(5) 0.23496(13) 0.0464(19) Uani 1 1 d .
H32A H 0.565630 -0.018716 0.250077 0.070 Uiso 1 1 calc GR
H32B H 0.621649 0.068003 0.238792 0.070 Uiso 1 1 calc GR
H32C H 0.651298 -0.041235 0.234948 0.070 Uiso 1 1 calc GR
C33 C 0.3479(3) 0.0237(5) 0.17536(12) 0.0301(14) Uani 1 1 d .
H33A H 0.334643 0.069897 0.159982 0.045 Uiso 1 1 calc GR
H33B H 0.327283 0.047783 0.193945 0.045 Uiso 1 1 calc GR
H33C H 0.322520 -0.038641 0.170995 0.045 Uiso 1 1 calc GR
C34 C 0.6727(3) 0.3106(4) 0.14155(11) 0.0191(12) Uani 1 1 d .
C35 C 0.6427(3) 0.4049(4) 0.14209(11) 0.0160(11) Uani 1 1 d .
C36 C 0.6374(3) 0.4503(4) 0.16923(12) 0.0226(13) Uani 1 1 d .
H36 H 0.617452 0.514499 0.170162 0.027 Uiso 1 1 calc R
C37 C 0.6602(3) 0.4050(4) 0.19460(12) 0.0217(13) Uani 1 1 d .
C38 C 0.6913(3) 0.3123(4) 0.19260(12) 0.0247(13) Uani 1 1 d .
H38 H 0.707962 0.280842 0.209914 0.030 Uiso 1 1 calc R
C39 C 0.6992(3) 0.2631(4) 0.16655(11) 0.0192(12) Uani 1 1 d .
C40 C 0.6190(3) 0.4600(4) 0.11545(11) 0.0254(13) Uani 1 1 d .
H40A H 0.664157 0.502026 0.109590 0.038 Uiso 1 1 calc GR
H40B H 0.570824 0.499395 0.119601 0.038 Uiso 1 1 calc GR
H40C H 0.606635 0.414763 0.099733 0.038 Uiso 1 1 calc GR
C41 C 0.6512(4) 0.4560(5) 0.22314(12) 0.0349(16) Uani 1 1 d .
H41A H 0.684985 0.423887 0.237765 0.052 Uiso 1 1 calc GR
H41B H 0.594043 0.454297 0.229215 0.052 Uiso 1 1 calc GR
H41C H 0.668814 0.523246 0.221054 0.052 Uiso 1 1 calc GR
C42 C 0.7373(3) 0.1651(4) 0.16563(13) 0.0283(14) Uani 1 1 d .
H42A H 0.707633 0.124424 0.151819 0.042 Uiso 1 1 calc GR
H42B H 0.734951 0.135861 0.184957 0.042 Uiso 1 1 calc GR
H42C H 0.794265 0.170838 0.159497 0.042 Uiso 1 1 calc GR
B1 B 0.5021(4) 0.7015(5) 0.14563(14) 0.0238(14) Uani 1 1 d .
F11 F 0.5708(2) 0.7306(3) 0.13148(8) 0.0560(12) Uani 1 1 d .
F12 F 0.5194(3) 0.6300(3) 0.16521(8) 0.0547(11) Uani 1 1 d .
F13 F 0.46647(19) 0.7771(2) 0.16030(7) 0.0356(9) Uani 1 1 d .
F14 F 0.4470(2) 0.6665(3) 0.12521(8) 0.0475(10) Uani 1 1 d .
B2 B 0.2188(4) 0.3460(5) 0.02346(14) 0.0249(15) Uani 1 1 d .
F21 F 0.2468(2) 0.3202(2) -0.00361(6) 0.0328(8) Uani 1 1 d .
F22 F 0.27424(18) 0.4033(3) 0.03778(7) 0.0375(9) Uani 1 1 d .
F23 F 0.2066(3) 0.2638(3) 0.03995(8) 0.0579(12) Uani 1 1 d .
F24 F 0.1471(2) 0.3971(3) 0.02109(8) 0.0548(12) Uani 1 1 d .
C100 C 0.7904(3) 0.9164(5) 0.00749(12) 0.0293(14) Uani 1 1 d .
H10A H 0.758035 0.967377 -0.002190 0.035 Uiso 1 1 calc R
H10B H 0.765618 0.853314 0.002672 0.035 Uiso 1 1 calc R
Cl11 Cl 0.78710(9) 0.93397(12) 0.04532(3) 0.0348(4) Uani 1 1 d .
Cl12 Cl 0.89136(8) 0.91966(11) -0.00560(3) 0.0324(4) Uani 1 1 d .
C200 C 0.9975(3) 0.2432(4) 0.05970(14) 0.0328(14) Uani 1 1 d .
H20A H 1.050873 0.246896 0.049761 0.039 Uiso 1 1 calc R
H20B H 1.007542 0.242504 0.080874 0.039 Uiso 1 1 calc R
Cl21 Cl 0.94739(8) 0.13648(11) 0.04950(4) 0.0346(4) Uani 1 1 d .
Cl22 Cl 0.93810(10) 0.34629(12) 0.05054(4) 0.0426(4) Uani 1 1 d .
C300 C 0.4814(3) 0.2438(5) 0.27654(13) 0.0354(15) Uani 1 1 d .
H30A H 0.504436 0.183812 0.284794 0.042 Uiso 1 1 calc R
H30B H 0.503287 0.298932 0.287746 0.042 Uiso 1 1 calc R
Cl31 Cl 0.51135(10) 0.25454(15) 0.24023(3) 0.0499(5) Uani 1 1 d .
Cl32 Cl 0.37527(10) 0.24139(16) 0.27986(5) 0.0672(6) Uani 1 1 d .

loop_
_atom_site_aniso_label
_atom_site_aniso_U_11
_atom_site_aniso_U_22
_atom_site_aniso_U_33
_atom_site_aniso_U_23
_atom_site_aniso_U_13
_atom_site_aniso_U_12
Fe1 0.0119(3) 0.0142(4) 0.0201(4) 0.0006(3) 0.0004(3) 0.0003(3)
O1 0.031(2) 0.032(3) 0.022(2) -0.0027(18) -0.0024(18) -0.0050(19)
N1 0.013(2) 0.020(3) 0.018(2) 0.0013(19) -0.0007(17) -0.0026(18)
N2 0.013(2) 0.015(2) 0.019(2) -0.0001(19) 0.0035(17) 0.0001(18)
N3 0.015(2) 0.014(3) 0.022(2) -0.0022(19) -0.0005(18) 0.0032(18)
N4 0.015(2) 0.015(3) 0.018(2) 0.0001(19) -0.0006(17) -0.0010(18)
N5 0.015(2) 0.017(3) 0.015(2) -0.0008(19) -0.0035(17) -0.0048(18)
N6 0.013(2) 0.021(3) 0.019(2) 0.002(2) -0.0005(17) -0.0002(18)
N7 0.011(2) 0.009(2) 0.023(2) 0.0003(19) 0.0000(17) -0.0024(17)
N8 0.016(2) 0.017(2) 0.022(2) 0.000(2) -0.0028(19) -0.0013(19)
C1 0.019(3) 0.019(3) 0.023(3) 0.003(2) 0.002(2) 0.004(2)
C2 0.023(3) 0.019(3) 0.026(3) 0.006(2) 0.006(2) 0.004(2)
C3 0.011(2) 0.019(3) 0.018(3) -0.002(2) -0.003(2) -0.001(2)
C4 0.020(3) 0.011(3) 0.034(3) 0.003(2) -0.005(2) 0.001(2)
C5 0.021(3) 0.011(3) 0.025(3) 0.000(2) 0.001(2) 0.001(2)
C6 0.016(3) 0.025(3) 0.024(3) -0.003(2) 0.001(2) -0.003(2)
C7 0.014(2) 0.018(3) 0.025(3) 0.002(2) -0.004(2) 0.003(2)
C8 0.011(2) 0.021(3) 0.016(3) 0.003(2) 0.001(2) 0.002(2)
C9 0.021(3) 0.017(3) 0.027(3) -0.003(2) -0.005(2) 0.000(2)
C10 0.018(3) 0.018(3) 0.028(3) 0.000(3) 0.000(2) -0.003(2)
C11 0.017(3) 0.023(3) 0.024(3) -0.002(2) 0.006(2) 0.000(2)
C12 0.019(3) 0.013(3) 0.023(3) -0.004(2) 0.001(2) 0.000(2)
C13 0.015(2) 0.017(3) 0.022(3) 0.003(2) 0.000(2) 0.003(2)
C14 0.015(3) 0.024(4) 0.030(3) 0.001(3) 0.005(2) 0.001(2)
C15 0.015(3) 0.025(3) 0.030(3) -0.001(3) 0.001(2) -0.008(2)
C16 0.016(3) 0.019(3) 0.017(3) 0.002(2) 0.004(2) 0.002(2)
C17 0.018(3) 0.025(3) 0.023(3) -0.003(3) 0.002(2) 0.001(2)
C18 0.027(3) 0.037(4) 0.027(3) -0.005(3) 0.001(3) 0.002(3)
C19 0.028(3) 0.033(4) 0.026(3) 0.000(3) 0.004(3) -0.001(3)
C20 0.015(3) 0.029(4) 0.031(3) -0.002(3) 0.005(2) -0.002(2)
C21 0.015(3) 0.017(3) 0.025(3) -0.003(2) 0.002(2) 0.005(2)
C22 0.022(3) 0.033(4) 0.036(4) -0.012(3) -0.007(3) -0.006(3)
C23 0.038(4) 0.066(5) 0.033(4) -0.001(4) 0.015(3) -0.017(4)
C24 0.015(2) 0.024(3) 0.028(3) -0.007(3) 0.001(2) -0.004(2)
C25 0.020(3) 0.010(3) 0.021(3) 0.002(2) -0.008(2) 0.000(2)
C26 0.018(3) 0.012(3) 0.026(3) 0.004(2) -0.002(2) -0.001(2)
C27 0.024(3) 0.022(3) 0.032(3) 0.009(3) -0.009(3) -0.006(3)
C28 0.036(3) 0.023(3) 0.025(3) 0.005(3) -0.010(3) -0.010(3)
C29 0.035(3) 0.024(3) 0.024(3) 0.007(3) -0.004(2) -0.007(3)
C30 0.026(3) 0.018(3) 0.019(3) 0.003(2) -0.001(2) -0.004(2)
C31 0.020(3) 0.013(3) 0.039(4) -0.001(3) -0.004(2) 0.005(2)
C32 0.059(4) 0.049(5) 0.031(4) 0.012(3) -0.019(3) -0.014(4)
C33 0.023(3) 0.040(4) 0.027(3) -0.002(3) 0.007(2) 0.000(3)
C34 0.016(3) 0.023(3) 0.019(3) 0.000(2) 0.001(2) -0.004(2)
C35 0.013(2) 0.017(3) 0.018(3) 0.002(2) 0.000(2) -0.003(2)
C36 0.014(3) 0.021(3) 0.033(3) -0.003(3) 0.003(2) -0.003(2)
C37 0.013(2) 0.029(4) 0.023(3) -0.005(3) 0.001(2) 0.001(2)
C38 0.020(3) 0.033(4) 0.021(3) 0.009(3) -0.004(2) -0.003(2)
C39 0.012(2) 0.021(3) 0.025(3) 0.004(2) 0.002(2) -0.003(2)
C40 0.026(3) 0.025(3) 0.025(3) 0.002(3) 0.003(2) -0.001(2)
C41 0.034(3) 0.040(4) 0.030(3) -0.009(3) -0.001(3) -0.005(3)
C42 0.031(3) 0.021(3) 0.034(3) 0.005(3) -0.008(3) -0.003(3)
B1 0.018(3) 0.022(4) 0.031(3) 0.001(3) -0.003(3) 0.004(3)
F11 0.031(2) 0.078(3) 0.059(3) -0.013(2) 0.0167(18) -0.028(2)
F12 0.085(3) 0.027(2) 0.052(2) 0.0098(19) -0.001(2) 0.027(2)
F13 0.0401(19) 0.026(2) 0.041(2) -0.0017(16) -0.0034(16) 0.0150(16)
F14 0.0276(19) 0.057(3) 0.057(3) -0.021(2) -0.0089(17) -0.0003(18)
B2 0.024(3) 0.030(4) 0.020(3) -0.007(3) 0.001(3) -0.002(3)
F21 0.0373(18) 0.036(2) 0.0252(18) -0.0044(15) 0.0038(15) 0.0062(16)
F22 0.0243(17) 0.043(2) 0.045(2) -0.0110(18) -0.0077(15) 0.0006(16)
F23 0.096(3) 0.041(3) 0.037(2) 0.0038(19) 0.010(2) -0.021(2)
F24 0.031(2) 0.081(3) 0.053(2) -0.040(2) -0.0220(17) 0.024(2)
C100 0.023(3) 0.033(4) 0.033(3) 0.000(3) -0.008(3) 0.001(3)
Cl11 0.0335(8) 0.0420(10) 0.0287(8) 0.0018(7) 0.0021(6) 0.0069(7)
Cl12 0.0291(7) 0.0386(10) 0.0295(8) 0.0082(7) 0.0026(6) 0.0061(7)
C200 0.028(3) 0.028(4) 0.042(4) -0.002(3) 0.000(3) -0.001(3)
Cl21 0.0251(7) 0.0307(9) 0.0482(10) -0.0035(7) 0.0064(7) -0.0008(6)
Cl22 0.0492(10) 0.0326(10) 0.0460(10) -0.0022(8) -0.0019(8) 0.0097(8)
C300 0.025(3) 0.046(4) 0.035(4) 0.003(3) -0.001(3) 0.000(3)
Cl31 0.0438(9) 0.0771(14) 0.0289(8) -0.0005(8) 0.0029(7) 0.0156(9)
Cl32 0.0281(9) 0.0744(15) 0.0990(17) 0.0367(13) 0.0120(9) 0.0007(9)

loop_
_atom_type_symbol
_atom_type_description
_atom_type_scat_dispersion_real
_atom_type_scat_dispersion_imag
_atom_type_scat_source
C C 0.0033 0.0016 'International Tables Vol C Tables 4.2.6.8 and 6.1.1.4'
H H 0.0000 0.0000 'International Tables Vol C Tables 4.2.6.8 and 6.1.1.4'
B B 0.0013 0.0007 'International Tables Vol C Tables 4.2.6.8 and 6.1.1.4'
Cl Cl 0.1484 0.1585 'International Tables Vol C Tables 4.2.6.8 and 6.1.1.4'
F F 0.0171 0.0103 'International Tables Vol C Tables 4.2.6.8 and 6.1.1.4'
Fe Fe 0.3463 0.8444 'International Tables Vol C Tables 4.2.6.8 and 6.1.1.4'
N N 0.0061 0.0033 'International Tables Vol C Tables 4.2.6.8 and 6.1.1.4'
O O 0.0106 0.0060 'International Tables Vol C Tables 4.2.6.8 and 6.1.1.4'

loop_
_geom_angle_atom_site_label_1
_geom_angle_atom_site_label_2
_geom_angle_atom_site_label_3
_geom_angle
N8 Fe1 C3 97.76(19)
N8 Fe1 C8 99.71(19)
N8 Fe1 C13 98.10(19)
C3 Fe1 C13 118.2(2)
C8 Fe1 C3 117.98(18)
C8 Fe1 C13 117.3(2)
C1 N1 C6 109.1(4)
C11 N1 C1 109.0(4)
C11 N1 C6 107.7(4)
C3 N2 C2 125.0(4)
C3 N2 C4 111.8(4)
C4 N2 C2 122.9(4)
C3 N3 C5 111.5(4)
C3 N3 C16 126.5(4)
C5 N3 C16 121.5(4)
C8 N4 C7 125.5(4)
C8 N4 C9 112.1(4)
C9 N4 C7 122.3(4)
C8 N5 C10 111.3(4)
C8 N5 C25 125.6(4)
C10 N5 C25 122.8(4)
C13 N6 C12 125.7(4)
C13 N6 C14 111.3(4)
C14 N6 C12 123.0(4)
C13 N7 C15 111.2(4)
C13 N7 C34 125.8(4)
C15 N7 C34 122.8(4)
O1 N8 Fe1 177.8(4)
N1 C1 C2 113.0(4)
N2 C2 C1 112.0(4)
N2 C3 Fe1 126.2(3)
N2 C3 N3 103.5(4)
N3 C3 Fe1 129.2(4)
C5 C4 N2 106.7(5)
C4 C5 N3 106.5(5)
N1 C6 C7 111.8(4)
N4 C7 C6 111.1(4)
N4 C8 Fe1 128.8(4)
N4 C8 N5 103.1(4)
N5 C8 Fe1 128.1(3)
C10 C9 N4 106.2(5)
C9 C10 N5 107.3(5)
N1 C11 C12 111.5(4)
N6 C12 C11 110.5(4)
N6 C13 Fe1 126.7(4)
N6 C13 N7 103.2(4)
N7 C13 Fe1 130.0(4)
C15 C14 N6 107.2(5)
C14 C15 N7 107.0(4)
C17 C16 N3 119.8(5)
C17 C16 C21 121.9(5)
C21 C16 N3 118.2(4)
C16 C17 C22 121.2(5)
C18 C17 C16 117.9(5)
C18 C17 C22 120.9(5)
C17 C18 C19 121.7(5)
C18 C19 C23 120.9(5)
C20 C19 C18 118.5(5)
C20 C19 C23 120.6(5)
C19 C20 C21 122.0(5)
C16 C21 C24 122.7(5)
C20 C21 C16 118.0(5)
C20 C21 C24 119.3(5)
C26 C25 N5 119.7(5)
C30 C25 N5 117.6(4)
C30 C25 C26 122.5(5)
C25 C26 C31 121.6(5)
C27 C26 C25 117.1(5)
C27 C26 C31 121.3(5)
C28 C27 C26 122.6(5)
C27 C28 C29 118.3(5)
C27 C28 C32 121.7(5)
C29 C28 C32 120.1(6)
C30 C29 C28 121.7(5)
C25 C30 C33 121.3(5)
C29 C30 C25 117.7(5)
C29 C30 C33 121.0(5)
C35 C34 N7 120.2(5)
C35 C34 C39 122.4(5)
C39 C34 N7 117.3(5)
C34 C35 C36 117.2(5)
C34 C35 C40 123.7(5)
C36 C35 C40 119.1(5)
C37 C36 C35 122.4(5)
C36 C37 C38 117.7(5)
C36 C37 C41 120.1(5)
C38 C37 C41 122.1(5)
C37 C38 C39 123.2(5)
C34 C39 C42 122.3(5)
C38 C39 C34 117.0(5)
C38 C39 C42 120.6(5)
F11 B1 F12 110.9(5)
F11 B1 F13 111.1(5)
F11 B1 F14 108.4(5)
F12 B1 F13 108.4(5)
F12 B1 F14 109.1(5)
F13 B1 F14 108.8(4)
F21 B2 F23 109.4(5)
F22 B2 F21 111.3(5)
F22 B2 F23 107.9(5)
F24 B2 F21 110.3(5)
F24 B2 F22 107.8(5)
F24 B2 F23 110.1(5)
Cl11 C100 Cl12 111.3(3)
Cl21 C200 Cl22 110.8(3)
Cl32 C300 Cl31 111.4(3)

loop_
_geom_bond_atom_site_label_1
_geom_bond_atom_site_label_2
_geom_bond_distance
Fe1 N8 1.755(4)
Fe1 C3 2.074(5)
Fe1 C8 2.069(5)
Fe1 C13 2.088(5)
O1 N8 1.149(5)
N1 C1 1.476(6)
N1 C6 1.491(6)
N1 C11 1.475(6)
N2 C2 1.462(6)
N2 C3 1.355(6)
N2 C4 1.379(6)
N3 C3 1.367(6)
N3 C5 1.380(6)
N3 C16 1.443(6)
N4 C7 1.466(6)
N4 C8 1.361(6)
N4 C9 1.387(7)
N5 C8 1.372(6)
N5 C10 1.383(6)
N5 C25 1.438(6)
N6 C12 1.467(6)
N6 C13 1.363(6)
N6 C14 1.374(6)
N7 C13 1.365(6)
N7 C15 1.376(6)
N7 C34 1.444(6)
C1 C2 1.514(7)
C4 C5 1.349(7)
C6 C7 1.515(7)
C9 C10 1.341(7)
C11 C12 1.523(7)
C14 C15 1.329(7)
C16 C17 1.391(7)
C16 C21 1.400(7)
C17 C18 1.382(7)
C17 C22 1.513(7)
C18 C19 1.405(8)
C19 C20 1.374(8)
C19 C23 1.507(8)
C20 C21 1.385(7)
C21 C24 1.520(7)
C25 C26 1.396(7)
C25 C30 1.395(7)
C26 C27 1.386(7)
C26 C31 1.501(7)
C27 C28 1.385(8)
C28 C29 1.392(8)
C28 C32 1.508(8)
C29 C30 1.390(7)
C30 C33 1.504(7)
C34 C35 1.396(7)
C34 C39 1.397(7)
C35 C36 1.403(7)
C35 C40 1.498(7)
C36 C37 1.379(7)
C37 C38 1.385(8)
C37 C41 1.501(8)
C38 C39 1.387(7)
C39 C42 1.496(7)
B1 F11 1.365(7)
B1 F12 1.370(7)
B1 F13 1.378(7)
B1 F14 1.393(7)
B2 F21 1.378(7)
B2 F22 1.377(7)
B2 F23 1.384(8)
B2 F24 1.377(7)
C100 Cl11 1.762(6)
C100 Cl12 1.764(5)
C200 Cl21 1.757(6)
C200 Cl22 1.780(6)
C300 Cl31 1.752(6)
C300 Cl32 1.748(6)

loop_
_geom_torsion_atom_site_label_1
_geom_torsion_atom_site_label_2
_geom_torsion_atom_site_label_3
_geom_torsion_atom_site_label_4
_geom_torsion
N1 C1 C2 N2 -84.8(5)
N1 C6 C7 N4 -80.6(5)
N1 C11 C12 N6 -84.3(5)
N2 C4 C5 N3 0.2(5)
N3 C16 C17 C18 177.1(5)
N3 C16 C17 C22 -2.3(8)
N3 C16 C21 C20 -175.9(5)
N3 C16 C21 C24 5.6(7)
N4 C9 C10 N5 -0.3(6)
N5 C25 C26 C27 -179.2(4)
N5 C25 C26 C31 1.2(7)
N5 C25 C30 C29 -179.9(5)
N5 C25 C30 C33 0.4(8)
N6 C14 C15 N7 -0.1(6)
N7 C34 C35 C36 -179.7(4)
N7 C34 C35 C40 -1.9(7)
N7 C34 C39 C38 -179.5(4)
N7 C34 C39 C42 2.6(7)
C1 N1 C6 C7 -84.5(5)
C1 N1 C11 C12 157.5(4)
C2 N2 C3 Fe1 17.5(7)
C2 N2 C3 N3 -173.4(4)
C2 N2 C4 C5 173.6(4)
C3 N2 C2 C1 56.5(6)
C3 N2 C4 C5 -0.5(6)
C3 N3 C5 C4 0.2(6)
C3 N3 C16 C17 110.0(6)
C3 N3 C16 C21 -74.4(6)
C4 N2 C2 C1 -116.9(5)
C4 N2 C3 Fe1 -168.4(3)
C4 N2 C3 N3 0.6(5)
C5 N3 C3 Fe1 168.1(4)
C5 N3 C3 N2 -0.4(5)
C5 N3 C16 C17 -78.1(6)
C5 N3 C16 C21 97.5(6)
C6 N1 C1 C2 162.3(4)
C6 N1 C11 C12 -84.2(5)
C7 N4 C8 Fe1 0.5(7)
C7 N4 C8 N5 -179.8(4)
C7 N4 C9 C10 179.7(4)
C8 N4 C7 C6 67.4(6)
C8 N4 C9 C10 0.8(6)
C8 N5 C10 C9 -0.3(6)
C8 N5 C25 C26 -86.2(6)
C8 N5 C25 C30 98.4(6)
C9 N4 C7 C6 -111.3(5)
C9 N4 C8 Fe1 179.4(4)
C9 N4 C8 N5 -0.9(5)
C10 N5 C8 Fe1 -179.6(3)
C10 N5 C8 N4 0.7(5)
C10 N5 C25 C26 100.1(6)
C10 N5 C25 C30 -75.3(6)
C11 N1 C1 C2 -80.3(5)
C11 N1 C6 C7 157.3(4)
C12 N6 C13 Fe1 4.7(7)
C12 N6 C13 N7 -178.1(4)
C12 N6 C14 C15 178.4(5)
C13 N6 C12 C11 65.6(6)
C13 N6 C14 C15 -0.1(6)
C13 N7 C15 C14 0.4(6)
C13 N7 C34 C35 -78.5(6)
C13 N7 C34 C39 103.7(6)
C14 N6 C12 C11 -112.7(5)
C14 N6 C13 Fe1 -176.9(4)
C14 N6 C13 N7 0.3(6)
C15 N7 C13 Fe1 176.7(4)
C15 N7 C13 N6 -0.4(6)
C15 N7 C34 C35 106.0(6)
C15 N7 C34 C39 -71.8(6)
C16 N3 C3 Fe1 -19.3(7)
C16 N3 C3 N2 172.1(4)
C16 N3 C5 C4 -172.9(4)
C16 C17 C18 C19 -1.7(8)
C17 C16 C21 C20 -0.4(8)
C17 C16 C21 C24 -178.8(5)
C17 C18 C19 C20 0.5(9)
C17 C18 C19 C23 179.6(6)
C18 C19 C20 C21 0.9(9)
C19 C20 C21 C16 -0.9(8)
C19 C20 C21 C24 177.6(5)
C21 C16 C17 C18 1.7(8)
C21 C16 C17 C22 -177.7(5)
C22 C17 C18 C19 177.7(5)
C23 C19 C20 C21 -178.2(6)
C25 N5 C8 Fe1 6.2(7)
C25 N5 C8 N4 -173.6(4)
C25 N5 C10 C9 174.2(4)
C25 C26 C27 C28 0.5(8)
C26 C25 C30 C29 4.8(8)
C26 C25 C30 C33 -174.9(5)
C26 C27 C28 C29 2.1(9)
C26 C27 C28 C32 -177.1(5)
C27 C28 C29 C30 -1.3(9)
C28 C29 C30 C25 -2.0(8)
C28 C29 C30 C33 177.6(5)
C30 C25 C26 C27 -4.0(8)
C30 C25 C26 C31 176.4(5)
C31 C26 C27 C28 -179.9(5)
C32 C28 C29 C30 178.0(5)
C34 N7 C13 Fe1 0.7(8)
C34 N7 C13 N6 -176.3(4)
C34 N7 C15 C14 176.4(5)
C34 C35 C36 C37 -0.3(7)
C35 C34 C39 C38 2.8(7)
C35 C34 C39 C42 -175.1(5)
C35 C36 C37 C38 1.7(7)
C35 C36 C37 C41 -178.4(5)
C36 C37 C38 C39 -1.0(8)
C37 C38 C39 C34 -1.2(7)
C37 C38 C39 C42 176.7(5)
C39 C34 C35 C36 -2.1(7)
C39 C34 C35 C40 175.8(5)
C40 C35 C36 C37 -178.2(5)
C41 C37 C38 C39 179.1(5)
